data_7224805
loop_
_publ_author_name
'Bermejo, Elena'
'Casti\~neiras, Alfonso'
'Garc\'ia-Santos, Isabel'
'Rodr\'iguez-Riob\'o, Ra\'ul'

_publ_section_title
;
 In situ generation of functionalized 1,2,4-triazole-5-thiones containing
 pyridine or pyrazine moieties and their coordination to HgII
;
_journal_issue 19
_journal_name_full CrystEngComm
_journal_page_first 3428
_journal_paper_doi 10.1039/C6CE00338A
_journal_volume 18
_journal_year 2016
_chemical_formula_moiety 'C16 H16 Br2 Hg N8 S2, H2 O'
_chemical_formula_sum 'C16 H20 Br2 Hg N8 O S2'
_chemical_formula_weight 762.91
_chemical_name_systematic
;
 ?
;
_space_group_crystal_system triclinic
_space_group_IT_number 2
_space_group_name_Hall '-P 1'
_space_group_name_H-M_alt 'P -1'
_symmetry_space_group_name_Hall '-P 1'
_symmetry_space_group_name_H-M 'P -1'
_atom_sites_solution_hydrogens difmap
_atom_sites_solution_primary direct
_atom_sites_solution_secondary difmap
_audit_creation_method SHELXL-2013
_audit_update_record
;
2016-02-06 deposited with the CCDC.
2016-04-04 downloaded from the CCDC.
;
_cell_angle_alpha 80.783(9)
_cell_angle_beta 86.817(9)
_cell_angle_gamma 86.277(8)
_cell_formula_units_Z 4
_cell_length_a 7.7077(6)
_cell_length_b 16.2385(14)
_cell_length_c 18.9449(14)
_cell_measurement_reflns_used 25
_cell_measurement_temperature 293(2)
_cell_measurement_theta_max 17.121
_cell_measurement_theta_min 9.702
_cell_volume 2333.2(3)
_computing_cell_refinement 'CAD4-Express Software (Nonius, 1994)'
_computing_data_collection 'CAD4-Express Software (Nonius, 1994)'
_computing_data_reduction 'GENHKL (Kretschmar, 1997)'
_computing_molecular_graphics 'PLATON (Spek, 2009)'
_computing_publication_material 'SHELXL-2013 (Sheldrick, 2013)'
_computing_structure_refinement 'SHELXL-2013 (Sheldrick, 2013)'
_computing_structure_solution 'SHELXS-97 (Sheldrick, 1990)'
_diffrn_ambient_temperature 293(2)
_diffrn_measured_fraction_theta_full 0.999
_diffrn_measured_fraction_theta_max 0.998
_diffrn_measurement_device_type 'MACH3 Nonius'
_diffrn_measurement_method 'omega scans'
_diffrn_radiation_type MoK\a
_diffrn_radiation_wavelength 0.71073
_diffrn_reflns_av_R_equivalents 0.0913
_diffrn_reflns_av_unetI/netI 0.2965
_diffrn_reflns_Laue_measured_fraction_full 0.999
_diffrn_reflns_Laue_measured_fraction_max 0.998
_diffrn_reflns_limit_h_max 0
_diffrn_reflns_limit_h_min -10
_diffrn_reflns_limit_k_max 21
_diffrn_reflns_limit_k_min -21
_diffrn_reflns_limit_l_max 24
_diffrn_reflns_limit_l_min -24
_diffrn_reflns_number 12049
_diffrn_reflns_point_group_measured_fraction_full 0.999
_diffrn_reflns_point_group_measured_fraction_max 0.998
_diffrn_reflns_theta_full 25.242
_diffrn_reflns_theta_max 27.976
_diffrn_reflns_theta_min 2.346
_diffrn_source 'fine-focus sealed tube'
_exptl_absorpt_coefficient_mu 10.226
_exptl_absorpt_correction_T_max 1.000
_exptl_absorpt_correction_T_min 0.720
_exptl_absorpt_correction_type psi-scan
_exptl_absorpt_process_details '(North et al., 1968)'
_exptl_crystal_colour Colourless
_exptl_crystal_density_diffrn 2.172
_exptl_crystal_description prism
_exptl_crystal_F_000 1440
_exptl_crystal_size_max 0.250
_exptl_crystal_size_mid 0.150
_exptl_crystal_size_min 0.100
_refine_diff_density_max 2.294
_refine_diff_density_min -2.479
_refine_diff_density_rms 0.384
_refine_ls_extinction_method none
_refine_ls_goodness_of_fit_ref 0.962
_refine_ls_hydrogen_treatment constr
_refine_ls_matrix_type full
_refine_ls_number_parameters 541
_refine_ls_number_reflns 11230
_refine_ls_number_restraints 0
_refine_ls_restrained_S_all 0.962
_refine_ls_R_factor_all 0.2689
_refine_ls_R_factor_gt 0.0675
_refine_ls_shift/su_max 0.000
_refine_ls_shift/su_mean 0.000
_refine_ls_structure_factor_coef Fsqd
_refine_ls_weighting_details 'w=1/[\s^2^(Fo^2^)+(0.1231P)^2^] where P=(Fo^2^+2Fc^2^)/3'
_refine_ls_weighting_scheme calc
_refine_ls_wR_factor_gt 0.1742
_refine_ls_wR_factor_ref 0.2457
_reflns_Friedel_coverage 0.000
_reflns_number_gt 4520
_reflns_number_total 11230
_reflns_threshold_expression 'I > 2\s(I)'
_cod_data_source_file c6ce00338a2.cif
_cod_data_source_block 99gs07
_cod_depositor_comments
;
The following automatic conversions were performed:

'_exptl_absorpt_correction_type' value 'Psi-scan' changed to
'psi-scan' according to
/usr/data/users/saulius/crontab/automatic-downloads/rss-feeds/RSC/lib/dictionaries/cif_core.dic
dictionary named 'cif_core.dic' version 2.4.2 from 2011-04-26.

Automatic conversion script
Id: cif_fix_values 4268 2015-11-12 08:31:59Z antanas 

 Adding full bibliography for 7224802--7224809.cif.
;
_cod_database_code 7224805
_shelx_space_group_comment
;
The symmetry employed for this shelxl refinement is uniquely defined
by the following loop, which should always be used as a source of
symmetry information in preference to the above space-group names.
They are only intended as comments.
;
_shelx_estimated_absorpt_t_min 0.184
_shelx_estimated_absorpt_t_max 0.428

loop_
_space_group_symop_operation_xyz
'x, y, z'
'-x, -y, -z'

loop_
_atom_site_label
_atom_site_type_symbol
_atom_site_fract_x
_atom_site_fract_y
_atom_site_fract_z
_atom_site_U_iso_or_equiv
_atom_site_adp_type
_atom_site_occupancy
_atom_site_site_symmetry_order
_atom_site_calc_flag
_atom_site_refinement_flags_posn
_atom_site_refinement_flags_adp
Hg1 Hg 0.81263(12) 0.10478(5) 0.25607(4) 0.0444(2) Uani 1 1 d . .
Br11 Br 0.5433(3) -0.00201(12) 0.28395(11) 0.0491(5) Uani 1 1 d . .
Br12 Br 0.9216(3) 0.07607(14) 0.13236(11) 0.0578(6) Uani 1 1 d . .
S11 S 0.6698(7) 0.2505(3) 0.2382(2) 0.0393(11) Uani 1 1 d . .
S12 S 0.9711(8) 0.0740(3) 0.3684(3) 0.0513(14) Uani 1 1 d . .
N11 N 0.609(2) 0.2229(9) 0.5449(8) 0.045(4) Uani 1 1 d . .
N12 N 0.789(2) 0.3581(10) 0.3963(8) 0.046(4) Uani 1 1 d . .
N13 N 0.803(2) 0.3451(10) 0.3269(9) 0.046(4) Uani 1 1 d . .
H13 H 0.8666 0.3723 0.2935 0.056 Uiso 1 1 d R U
N14 N 0.635(2) 0.2511(8) 0.3844(8) 0.034(4) Uani 1 1 d . .
N21 N 0.947(3) -0.2675(10) 0.3392(9) 0.059(5) Uani 1 1 d . .
N22 N 0.809(2) -0.1358(9) 0.4688(9) 0.048(4) Uani 1 1 d . .
N23 N 0.826(2) -0.0528(9) 0.4580(8) 0.047(5) Uani 1 1 d . .
H23 H 0.7854 -0.0206 0.4875 0.057 Uiso 1 1 d R U
N24 N 0.959(2) -0.0949(9) 0.3690(8) 0.042(4) Uani 1 1 d . .
C11 C 0.556(3) 0.2231(14) 0.6131(11) 0.061(7) Uani 1 1 d . .
H11 H 0.5304 0.1722 0.6406 0.074 Uiso 1 1 d R U
C12 C 0.536(4) 0.2912(15) 0.6449(12) 0.077(8) Uani 1 1 d . .
H12 H 0.5000 0.2864 0.6930 0.092 Uiso 1 1 d R U
C13 C 0.569(4) 0.3690(15) 0.6058(13) 0.078(9) Uani 1 1 d . .
H13A H 0.5541 0.4177 0.6260 0.094 Uiso 1 1 d R U
C14 C 0.626(3) 0.3699(13) 0.5347(13) 0.063(7) Uani 1 1 d . .
H14 H 0.6576 0.4198 0.5071 0.076 Uiso 1 1 d R U
C15 C 0.635(3) 0.2997(12) 0.5052(10) 0.044(5) Uani 1 1 d . .
C16 C 0.696(3) 0.3002(11) 0.4313(10) 0.042(5) Uani 1 1 d . .
C17 C 0.703(3) 0.2835(11) 0.3186(9) 0.037(4) Uani 1 1 d . .
C18 C 0.511(3) 0.1879(11) 0.3997(9) 0.040(5) Uani 1 1 d . .
H18A H 0.4395 0.1903 0.3594 0.060 Uiso 1 1 d R U
H18B H 0.4390 0.1972 0.4410 0.060 Uiso 1 1 d R U
H18C H 0.5711 0.1339 0.4089 0.060 Uiso 1 1 d R U
C21 C 0.963(4) -0.3486(14) 0.3340(13) 0.075(8) Uani 1 1 d . .
H21 H 0.9973 -0.3635 0.2897 0.090 Uiso 1 1 d R U
C22 C 0.932(4) -0.4136(12) 0.3920(11) 0.071(8) Uani 1 1 d . .
H22 H 0.9384 -0.4692 0.3853 0.085 Uiso 1 1 d R U
C23 C 0.891(3) -0.3925(12) 0.4573(13) 0.065(7) Uani 1 1 d . .
H23A H 0.8685 -0.4341 0.4959 0.078 Uiso 1 1 d R U
C24 C 0.883(4) -0.3106(13) 0.4674(12) 0.071(8) Uani 1 1 d . .
H24 H 0.8610 -0.2960 0.5127 0.086 Uiso 1 1 d R U
C25 C 0.909(3) -0.2496(11) 0.4071(10) 0.045(5) Uani 1 1 d . .
C26 C 0.885(3) -0.1612(11) 0.4150(10) 0.039(5) Uani 1 1 d . .
C27 C 0.911(3) -0.0260(12) 0.3984(9) 0.044(5) Uani 1 1 d . .
C28 C 1.069(3) -0.0976(13) 0.3033(10) 0.052(6) Uani 1 1 d . .
H28A H 0.9974 -0.0894 0.2627 0.078 Uiso 1 1 d R U
H28B H 1.1322 -0.1509 0.3064 0.078 Uiso 1 1 d R U
H28C H 1.1498 -0.0541 0.2981 0.078 Uiso 1 1 d R U
Hg2 Hg 1.27689(11) 0.38377(4) 0.23843(4) 0.0424(2) Uani 1 1 d . .
Br21 Br 0.9882(3) 0.49056(12) 0.20663(11) 0.0465(5) Uani 1 1 d . .
Br22 Br 1.3306(3) 0.41644(13) 0.36235(11) 0.0559(6) Uani 1 1 d . .
S21 S 1.1691(7) 0.2382(3) 0.2536(2) 0.0409(12) Uani 1 1 d . .
S22 S 1.4674(7) 0.4178(3) 0.1293(3) 0.0455(13) Uani 1 1 d . .
N31 N 1.180(2) 0.2766(9) -0.0525(7) 0.040(4) Uani 1 1 d . .
N32 N 1.372(2) 0.1376(9) 0.0913(9) 0.044(4) Uani 1 1 d . .
N33 N 1.349(2) 0.1485(10) 0.1628(8) 0.045(4) Uani 1 1 d . .
H33 H 1.4031 0.1176 0.1967 0.054 Uiso 1 1 d R U
N34 N 1.180(2) 0.2425(9) 0.1072(8) 0.039(4) Uani 1 1 d . .
N41 N 1.364(2) 0.7600(10) 0.1633(9) 0.050(4) Uani 1 1 d . .
N42 N 1.267(2) 0.6300(10) 0.0327(9) 0.052(5) Uani 1 1 d . .
N43 N 1.302(2) 0.5449(8) 0.0438(8) 0.037(4) Uani 1 1 d . .
H43 H 1.2718 0.5127 0.0153 0.045 Uiso 1 1 d R U
N44 N 1.4090(19) 0.5863(8) 0.1325(7) 0.033(3) Uani 1 1 d . .
C31 C 1.145(3) 0.2789(12) -0.1217(11) 0.049(5) Uani 1 1 d . .
H31 H 1.1060 0.3299 -0.1472 0.059 Uiso 1 1 d R U
C32 C 1.162(3) 0.2107(14) -0.1572(10) 0.051(6) Uani 1 1 d . .
H32 H 1.1338 0.2150 -0.2048 0.061 Uiso 1 1 d R U
C33 C 1.222(4) 0.1373(15) -0.1197(13) 0.074(8) Uani 1 1 d . .
H33A H 1.2445 0.0913 -0.1431 0.089 Uiso 1 1 d R U
C34 C 1.251(3) 0.1292(14) -0.0489(12) 0.058(6) Uani 1 1 d . .
H34 H 1.2840 0.0780 -0.0221 0.069 Uiso 1 1 d R U
C35 C 1.228(3) 0.2032(11) -0.0179(10) 0.045(5) Uani 1 1 d . .
C36 C 1.264(2) 0.1943(10) 0.0609(10) 0.035(4) Uani 1 1 d . .
C37 C 1.238(3) 0.2101(10) 0.1733(10) 0.043(5) Uani 1 1 d . .
C38 C 1.035(3) 0.3066(10) 0.0957(9) 0.039(5) Uani 1 1 d . .
H38A H 0.9517 0.2887 0.0663 0.059 Uiso 1 1 d R U
H38B H 1.0791 0.3585 0.0723 0.059 Uiso 1 1 d R U
H38C H 0.9796 0.3144 0.1410 0.059 Uiso 1 1 d R U
C41 C 1.347(3) 0.8415(13) 0.1701(12) 0.055(6) Uani 1 1 d . .
H41 H 1.3724 0.8556 0.2139 0.066 Uiso 1 1 d R U
C42 C 1.298(3) 0.9038(14) 0.1187(14) 0.063(7) Uani 1 1 d . .
H42 H 1.2898 0.9588 0.1274 0.076 Uiso 1 1 d R U
C43 C 1.259(4) 0.8861(14) 0.0540(15) 0.075(8) Uani 1 1 d . .
H43A H 1.2225 0.9283 0.0177 0.090 Uiso 1 1 d R U
C44 C 1.275(3) 0.8028(12) 0.0433(13) 0.067(7) Uani 1 1 d . .
H44 H 1.2555 0.7891 -0.0013 0.080 Uiso 1 1 d R U
C45 C 1.320(3) 0.7416(11) 0.0983(11) 0.045(5) Uani 1 1 d . .
C46 C 1.330(3) 0.6531(11) 0.0883(10) 0.041(5) Uani 1 1 d . .
C47 C 1.387(3) 0.5175(11) 0.1025(10) 0.039(5) Uani 1 1 d . .
C48 C 1.499(3) 0.5877(13) 0.1978(10) 0.057(6) Uani 1 1 d . .
H48A H 1.4148 0.5880 0.2372 0.086 Uiso 1 1 d R U
H48B H 1.5633 0.6371 0.1925 0.086 Uiso 1 1 d R U
H48C H 1.5766 0.5391 0.2067 0.086 Uiso 1 1 d R U
O1 O 1.191(2) 0.4518(8) -0.0480(7) 0.060(4) Uani 1 1 d . .
O2 O 0.665(2) 0.0454(9) 0.5506(8) 0.070(5) Uani 1 1 d . .

loop_
_atom_site_aniso_label
_atom_site_aniso_U_11
_atom_site_aniso_U_22
_atom_site_aniso_U_33
_atom_site_aniso_U_23
_atom_site_aniso_U_13
_atom_site_aniso_U_12
Hg1 0.0447(6) 0.0427(4) 0.0449(4) -0.0036(3) -0.0043(4) -0.0009(4)
Br11 0.0479(14) 0.0453(11) 0.0528(11) 0.0003(9) -0.0033(10) -0.0131(10)
Br12 0.0679(18) 0.0565(12) 0.0519(12) -0.0160(10) 0.0100(12) -0.0178(12)
S11 0.033(3) 0.041(2) 0.041(2) 0.002(2) -0.004(2) -0.001(2)
S12 0.059(4) 0.039(3) 0.056(3) -0.003(2) -0.013(3) -0.007(3)
N11 0.062(13) 0.041(9) 0.033(8) -0.007(7) -0.009(8) -0.003(9)
N12 0.034(11) 0.058(10) 0.046(9) -0.009(8) 0.009(8) -0.004(9)
N13 0.022(10) 0.054(10) 0.064(11) -0.013(8) 0.017(8) -0.021(8)
N14 0.028(9) 0.029(7) 0.044(8) -0.006(6) -0.001(7) 0.008(7)
N21 0.091(16) 0.039(9) 0.045(9) -0.012(7) -0.001(10) 0.012(10)
N22 0.051(12) 0.032(8) 0.057(10) -0.008(7) 0.018(9) -0.001(8)
N23 0.074(14) 0.032(8) 0.035(8) -0.009(7) 0.008(9) 0.004(9)
N24 0.035(10) 0.043(9) 0.046(9) -0.009(7) 0.011(8) 0.007(8)
C11 0.076(19) 0.057(13) 0.049(13) -0.002(10) -0.010(13) -0.002(13)
C12 0.12(3) 0.067(16) 0.047(13) -0.024(12) 0.005(15) 0.002(16)
C13 0.13(3) 0.058(14) 0.059(15) -0.026(12) -0.008(16) -0.021(16)
C14 0.068(18) 0.046(12) 0.079(16) -0.011(11) 0.011(14) -0.029(12)
C15 0.045(14) 0.048(11) 0.041(10) -0.016(9) -0.004(10) -0.001(10)
C16 0.033(12) 0.037(10) 0.052(11) -0.011(9) 0.015(10) 0.006(9)
C17 0.033(12) 0.046(10) 0.031(9) -0.010(8) 0.012(8) 0.000(9)
C18 0.034(12) 0.047(11) 0.041(10) -0.007(8) -0.018(9) -0.003(9)
C21 0.11(3) 0.052(13) 0.062(15) -0.030(12) 0.008(16) 0.013(15)
C22 0.13(3) 0.032(10) 0.055(13) -0.016(10) -0.007(15) 0.019(13)
C23 0.072(19) 0.037(11) 0.086(17) -0.013(11) 0.016(15) -0.014(12)
C24 0.11(2) 0.044(12) 0.057(14) 0.001(10) 0.010(15) 0.003(14)
C25 0.050(14) 0.035(10) 0.047(11) -0.001(8) 0.004(10) 0.013(10)
C26 0.033(12) 0.036(10) 0.048(11) -0.011(8) 0.005(10) -0.001(9)
C27 0.056(15) 0.049(11) 0.026(9) 0.006(8) -0.019(9) -0.003(10)
C28 0.041(13) 0.064(13) 0.046(11) -0.010(10) 0.031(10) 0.005(11)
Hg2 0.0438(6) 0.0410(4) 0.0417(4) -0.0046(3) -0.0003(4) -0.0047(4)
Br21 0.0438(13) 0.0426(10) 0.0504(11) -0.0024(8) -0.0032(10) 0.0054(9)
Br22 0.0686(18) 0.0574(12) 0.0430(11) -0.0145(9) -0.0098(11) 0.0090(12)
S21 0.042(3) 0.040(2) 0.041(2) -0.001(2) -0.004(2) -0.015(2)
S22 0.047(4) 0.036(2) 0.050(3) -0.003(2) 0.013(3) 0.005(2)
N31 0.047(11) 0.039(8) 0.032(8) -0.002(6) -0.005(8) -0.006(8)
N32 0.024(10) 0.042(9) 0.071(11) -0.016(8) -0.026(9) -0.002(8)
N33 0.049(12) 0.046(9) 0.042(9) -0.007(7) -0.003(8) -0.010(9)
N34 0.037(10) 0.035(8) 0.046(9) -0.003(7) -0.012(8) -0.005(7)
N41 0.034(11) 0.054(10) 0.067(11) -0.026(9) -0.010(9) -0.005(9)
N42 0.049(13) 0.049(10) 0.061(11) -0.014(8) -0.015(10) -0.002(9)
N43 0.035(10) 0.026(7) 0.050(9) -0.003(6) -0.008(8) 0.006(7)
N44 0.023(9) 0.034(8) 0.041(8) -0.007(6) -0.001(7) 0.012(7)
C31 0.044(14) 0.049(12) 0.052(12) -0.002(10) 0.014(11) -0.013(11)
C32 0.050(15) 0.074(15) 0.037(10) -0.029(10) -0.007(10) -0.004(12)
C33 0.10(2) 0.058(15) 0.067(16) -0.009(12) -0.001(16) -0.009(15)
C34 0.065(18) 0.053(13) 0.060(14) -0.022(11) -0.002(13) -0.010(12)
C35 0.063(16) 0.042(10) 0.039(10) -0.024(8) 0.010(10) -0.030(11)
C36 0.020(10) 0.028(9) 0.060(12) -0.024(8) 0.011(9) 0.006(8)
C37 0.053(14) 0.025(8) 0.047(10) -0.002(8) -0.012(10) 0.025(9)
C38 0.049(14) 0.029(9) 0.037(9) 0.000(7) -0.008(9) 0.002(9)
C41 0.056(16) 0.049(12) 0.058(13) -0.012(10) 0.017(12) 0.001(11)
C42 0.048(16) 0.048(13) 0.098(19) -0.023(13) 0.006(14) -0.014(12)
C43 0.08(2) 0.041(12) 0.10(2) -0.003(13) -0.025(17) 0.008(13)
C44 0.08(2) 0.036(11) 0.076(16) 0.003(10) -0.016(15) 0.005(12)
C45 0.034(13) 0.029(9) 0.070(14) -0.007(9) 0.008(11) 0.007(9)
C46 0.027(12) 0.041(10) 0.050(11) 0.001(9) 0.003(9) 0.008(9)
C47 0.034(12) 0.044(10) 0.041(10) -0.022(8) 0.012(9) -0.002(9)
C48 0.071(18) 0.050(12) 0.052(12) 0.002(10) -0.027(12) -0.010(12)
O1 0.079(13) 0.050(8) 0.051(8) -0.010(7) -0.015(8) -0.003(8)
O2 0.103(15) 0.049(8) 0.056(9) -0.017(7) 0.015(10) 0.014(9)

loop_
_atom_type_symbol
_atom_type_description
_atom_type_scat_dispersion_real
_atom_type_scat_dispersion_imag
_atom_type_scat_source
Hg Hg -2.3894 9.2266 'International Tables Vol C Tables 4.2.6.8 and 6.1.1.4'
Br Br -0.2901 2.4595 'International Tables Vol C Tables 4.2.6.8 and 6.1.1.4'
S S 0.1246 0.1234 'International Tables Vol C Tables 4.2.6.8 and 6.1.1.4'
O O 0.0106 0.0060 'International Tables Vol C Tables 4.2.6.8 and 6.1.1.4'
N N 0.0061 0.0033 'International Tables Vol C Tables 4.2.6.8 and 6.1.1.4'
C C 0.0033 0.0016 'International Tables Vol C Tables 4.2.6.8 and 6.1.1.4'
H H 0.0000 0.0000 'International Tables Vol C Tables 4.2.6.8 and 6.1.1.4'

loop_
_geom_angle_atom_site_label_1
_geom_angle_atom_site_label_2
_geom_angle_atom_site_label_3
_geom_angle
_geom_angle_publ_flag
S12 Hg1 S11 112.02(16) y
S12 Hg1 Br12 127.26(16) y
S11 Hg1 Br12 106.30(12) y
S12 Hg1 Br11 102.29(14) y
S11 Hg1 Br11 105.72(13) y
Br12 Hg1 Br11 100.61(7) y
C17 S11 Hg1 102.1(6) ?
C27 S12 Hg1 99.9(6) ?
C11 N11 C15 115.8(17) ?
C16 N12 N13 107.0(16) ?
C17 N13 N12 109.5(15) ?
C17 N13 H13 125.2 ?
N12 N13 H13 125.2 ?
C17 N14 C16 104.9(15) ?
C17 N14 C18 126.7(16) ?
C16 N14 C18 128.0(15) ?
C21 N21 C25 115.3(17) ?
C26 N22 N23 105.1(15) ?
C27 N23 N22 113.4(16) ?
C27 N23 H23 123.3 ?
N22 N23 H23 123.3 ?
C27 N24 C26 105.5(15) ?
C27 N24 C28 125.9(16) ?
C26 N24 C28 128.7(16) ?
N11 C11 C12 125(2) ?
N11 C11 H11 117.6 ?
C12 C11 H11 117.6 ?
C11 C12 C13 120(2) ?
C11 C12 H12 120.1 ?
C13 C12 H12 120.1 ?
C12 C13 C14 116(2) ?
C12 C13 H13A 121.9 ?
C14 C13 H13A 121.9 ?
C15 C14 C13 121(2) ?
C15 C14 H14 119.5 ?
C13 C14 H14 119.5 ?
C14 C15 N11 122.2(18) ?
C14 C15 C16 121.1(19) ?
N11 C15 C16 116.3(17) ?
N12 C16 N14 110.3(17) ?
N12 C16 C15 122.8(18) ?
N14 C16 C15 125.6(18) ?
N13 C17 N14 108.0(15) ?
N13 C17 S11 125.3(14) ?
N14 C17 S11 126.7(15) ?
N14 C18 H18A 109.5 ?
N14 C18 H18B 109.5 ?
H18A C18 H18B 109.5 ?
N14 C18 H18C 109.5 ?
H18A C18 H18C 109.5 ?
H18B C18 H18C 109.5 ?
N21 C21 C22 124(2) ?
N21 C21 H21 118.1 ?
C22 C21 H21 118.1 ?
C23 C22 C21 118.3(19) ?
C23 C22 H22 120.9 ?
C21 C22 H22 120.9 ?
C22 C23 C24 121(2) ?
C22 C23 H23A 119.6 ?
C24 C23 H23A 119.6 ?
C23 C24 C25 118(2) ?
C23 C24 H24 121.2 ?
C25 C24 H24 121.2 ?
N21 C25 C24 123.8(18) ?
N21 C25 C26 117.1(16) ?
C24 C25 C26 118.9(18) ?
N22 C26 N24 110.6(16) ?
N22 C26 C25 123.7(17) ?
N24 C26 C25 125.3(17) ?
N23 C27 N24 105.3(16) ?
N23 C27 S12 127.2(16) ?
N24 C27 S12 127.2(15) ?
N24 C28 H28A 109.5 ?
N24 C28 H28B 109.5 ?
H28A C28 H28B 109.5 ?
N24 C28 H28C 109.5 ?
H28A C28 H28C 109.5 ?
H28B C28 H28C 109.5 ?
S22 Hg2 S21 113.03(16) y
S22 Hg2 Br22 125.99(15) y
S21 Hg2 Br22 107.95(12) y
S22 Hg2 Br21 101.80(13) y
S21 Hg2 Br21 105.60(13) y
Br22 Hg2 Br21 99.38(7) y
C37 S21 Hg2 100.5(7) ?
C47 S22 Hg2 98.4(6) ?
C35 N31 C31 115.8(16) ?
C36 N32 N33 101.8(16) ?
C37 N33 N32 113.7(16) ?
C37 N33 H33 123.2 ?
N32 N33 H33 123.2 ?
C37 N34 C36 105.6(15) ?
C37 N34 C38 123.2(16) ?
C36 N34 C38 130.4(15) ?
C41 N41 C45 115.5(18) ?
C46 N42 N43 102.9(15) ?
C47 N43 N42 113.4(15) ?
C47 N43 H43 123.3 ?
N42 N43 H43 123.3 ?
C47 N44 C46 106.1(16) ?
C47 N44 C48 125.8(15) ?
C46 N44 C48 128.1(16) ?
N31 C31 C32 124.5(19) ?
N31 C31 H31 117.8 ?
C32 C31 H31 117.8 ?
C33 C32 C31 117(2) ?
C33 C32 H32 121.4 ?
C31 C32 H32 121.4 ?
C32 C33 C34 122(2) ?
C32 C33 H33A 119.2 ?
C34 C33 H33A 119.2 ?
C33 C34 C35 116(2) ?
C33 C34 H34 121.9 ?
C35 C34 H34 121.9 ?
N31 C35 C34 124.5(18) ?
N31 C35 C36 119.4(15) ?
C34 C35 C36 116.1(18) ?
N32 C36 N34 113.6(17) ?
N32 C36 C35 122.3(16) ?
N34 C36 C35 124.0(17) ?
N33 C37 N34 105.3(16) ?
N33 C37 S21 126.8(14) ?
N34 C37 S21 127.8(14) ?
N34 C38 H38A 109.5 ?
N34 C38 H38B 109.5 ?
H38A C38 H38B 109.5 ?
N34 C38 H38C 109.5 ?
H38A C38 H38C 109.5 ?
H38B C38 H38C 109.5 ?
C42 C41 N41 125(2) ?
C42 C41 H41 117.4 ?
N41 C41 H41 117.4 ?
C41 C42 C43 119(2) ?
C41 C42 H42 120.3 ?
C43 C42 H42 120.3 ?
C42 C43 C44 118(2) ?
C42 C43 H43A 120.9 ?
C44 C43 H43A 120.9 ?
C45 C44 C43 120(2) ?
C45 C44 H44 120.1 ?
C43 C44 H44 120.1 ?
C44 C45 N41 121.7(18) ?
C44 C45 C46 120(2) ?
N41 C45 C46 118.0(17) ?
N42 C46 N44 112.1(17) ?
N42 C46 C45 121.2(17) ?
N44 C46 C45 126.7(18) ?
N43 C47 N44 105.4(16) ?
N43 C47 S22 126.4(13) ?
N44 C47 S22 128.0(15) ?
N44 C48 H48A 109.5 ?
N44 C48 H48B 109.5 ?
H48A C48 H48B 109.5 ?
N44 C48 H48C 109.5 ?
H48A C48 H48C 109.5 ?
H48B C48 H48C 109.5 ?

loop_
_geom_bond_atom_site_label_1
_geom_bond_atom_site_label_2
_geom_bond_distance
_geom_bond_publ_flag
Hg1 S12 2.478(5) y
Hg1 S11 2.525(5) y
Hg1 Br12 2.549(2) y
Hg1 Br11 2.765(2) y
S11 C17 1.732(18) ?
S12 C27 1.717(19) ?
N11 C11 1.33(3) ?
N11 C15 1.37(2) ?
N12 C16 1.29(2) ?
N12 N13 1.36(2) ?
N13 C17 1.34(2) ?
N13 H13 0.8600 ?
N14 C17 1.36(2) ?
N14 C16 1.40(2) ?
N14 C18 1.43(2) ?
N21 C21 1.33(2) ?
N21 C25 1.38(2) ?
N22 C26 1.26(2) ?
N22 N23 1.345(19) ?
N23 C27 1.30(2) ?
N23 H23 0.8600 ?
N24 C27 1.35(2) ?
N24 C26 1.40(2) ?
N24 C28 1.47(2) ?
C11 C12 1.34(3) ?
C11 H11 0.9300 ?
C12 C13 1.39(3) ?
C12 H12 0.9300 ?
C13 C14 1.39(3) ?
C13 H13A 0.9300 ?
C14 C15 1.34(3) ?
C14 H14 0.9300 ?
C15 C16 1.45(3) ?
C18 H18A 0.9600 ?
C18 H18B 0.9600 ?
C18 H18C 0.9600 ?
C21 C22 1.42(3) ?
C21 H21 0.9300 ?
C22 C23 1.35(3) ?
C22 H22 0.9300 ?
C23 C24 1.37(3) ?
C23 H23A 0.9300 ?
C24 C25 1.40(3) ?
C24 H24 0.9300 ?
C25 C26 1.47(2) ?
C28 H28A 0.9600 ?
C28 H28B 0.9600 ?
C28 H28C 0.9600 ?
Hg2 S22 2.478(5) y
Hg2 S21 2.524(5) y
Hg2 Br22 2.549(2) y
Hg2 Br21 2.763(2) y
S21 C37 1.70(2) ?
S22 C47 1.703(19) ?
N31 C35 1.31(2) ?
N31 C31 1.35(2) ?
N32 C36 1.29(2) ?
N32 N33 1.39(2) ?
N33 C37 1.31(2) ?
N33 H33 0.8600 ?
N34 C37 1.37(2) ?
N34 C36 1.37(2) ?
N34 C38 1.48(2) ?
N41 C41 1.35(2) ?
N41 C45 1.38(3) ?
N42 C46 1.30(2) ?
N42 N43 1.38(2) ?
N43 C47 1.32(2) ?
N43 H43 0.8600 ?
N44 C47 1.36(2) ?
N44 C46 1.39(2) ?
N44 C48 1.45(2) ?
C31 C32 1.38(3) ?
C31 H31 0.9300 ?
C32 C33 1.35(3) ?
C32 H32 0.9300 ?
C33 C34 1.36(3) ?
C33 H33A 0.9300 ?
C34 C35 1.42(3) ?
C34 H34 0.9300 ?
C35 C36 1.51(3) ?
C38 H38A 0.9600 ?
C38 H38B 0.9600 ?
C38 H38C 0.9600 ?
C41 C42 1.34(3) ?
C41 H41 0.9300 ?
C42 C43 1.36(3) ?
C42 H42 0.9300 ?
C43 C44 1.40(3) ?
C43 H43A 0.9300 ?
C44 C45 1.36(3) ?
C44 H44 0.9300 ?
C45 C46 1.48(2) ?
C48 H48A 0.9600 ?
C48 H48B 0.9600 ?
C48 H48C 0.9600 ?

loop_
_geom_hbond_atom_site_label_D
_geom_hbond_atom_site_label_H
_geom_hbond_atom_site_label_A
_geom_hbond_distance_DH
_geom_hbond_distance_HA
_geom_hbond_distance_DA
_geom_hbond_angle_DHA
_geom_hbond_site_symmetry_A
N13 H13 Br21 0.86 2.51 3.340(15) 161.3 .
N23 H23 O2 0.86 1.90 2.75(2) 172.2 .
C11 H11 Br11 0.93 2.98 3.90(2) 174.6 2_656
C18 H18A S21 0.96 2.95 3.883(18) 163.4 1_455
C18 H18B N11 0.96 2.53 3.04(2) 113.6 .
C18 H18B N22 0.96 2.63 3.45(3) 144.1 2_656
C21 H21 Br21 0.93 3.05 3.82(2) 140.6 1_545
C24 H24 Br22 0.93 3.18 3.75(2) 121.5 2_756
C28 H28B N21 0.96 2.43 2.94(3) 113.0 .
N33 H33 Br11 0.86 2.56 3.405(16) 166.8 1_655
N43 H43 O1 0.86 1.83 2.69(2) 174.6 .
C31 H31 Br21 0.93 3.01 3.92(2) 168.6 2_765
C32 H32 N21 0.93 2.65 3.56(3) 165.8 2_755
C38 H38C S21 0.96 2.73 3.222(17) 112.2 .
C48 H48B N41 0.96 2.45 2.91(3) 108.9 .

loop_
_geom_torsion_atom_site_label_1
_geom_torsion_atom_site_label_2
_geom_torsion_atom_site_label_3
_geom_torsion_atom_site_label_4
_geom_torsion
C16 N12 N13 C17 6(2)
C26 N22 N23 C27 0(2)
C15 N11 C11 C12 -4(4)
N11 C11 C12 C13 1(5)
C11 C12 C13 C14 -1(4)
C12 C13 C14 C15 5(4)
C13 C14 C15 N11 -8(4)
C13 C14 C15 C16 -179(2)
C11 N11 C15 C14 7(3)
C11 N11 C15 C16 179(2)
N13 N12 C16 N14 -4(2)
N13 N12 C16 C15 -172.1(18)
C17 N14 C16 N12 1(2)
C18 N14 C16 N12 -171.4(17)
C17 N14 C16 C15 168.5(19)
C18 N14 C16 C15 -4(3)
C14 C15 C16 N12 20(3)
N11 C15 C16 N12 -152(2)
C14 C15 C16 N14 -145(2)
N11 C15 C16 N14 42(3)
N12 N13 C17 N14 -5(2)
N12 N13 C17 S11 175.7(14)
C16 N14 C17 N13 3(2)
C18 N14 C17 N13 175.3(16)
C16 N14 C17 S11 -178.5(15)
C18 N14 C17 S11 -6(3)
Hg1 S11 C17 N13 113.7(17)
Hg1 S11 C17 N14 -65.1(17)
C25 N21 C21 C22 5(4)
N21 C21 C22 C23 -3(5)
C21 C22 C23 C24 -1(4)
C22 C23 C24 C25 3(4)
C21 N21 C25 C24 -2(4)
C21 N21 C25 C26 -178(2)
C23 C24 C25 N21 -2(4)
C23 C24 C25 C26 174(2)
N23 N22 C26 N24 2(2)
N23 N22 C26 C25 175.2(19)
C27 N24 C26 N22 -4(2)
C28 N24 C26 N22 175(2)
C27 N24 C26 C25 -176.4(19)
C28 N24 C26 C25 2(3)
N21 C25 C26 N22 162(2)
C24 C25 C26 N22 -15(3)
N21 C25 C26 N24 -26(3)
C24 C25 C26 N24 157(2)
N22 N23 C27 N24 -2(2)
N22 N23 C27 S12 -175.8(15)
C26 N24 C27 N23 3(2)
C28 N24 C27 N23 -175.2(18)
C26 N24 C27 S12 176.9(15)
C28 N24 C27 S12 -2(3)
Hg1 S12 C27 N23 -119.2(18)
Hg1 S12 C27 N24 68.6(18)
C36 N32 N33 C37 -2(2)
C46 N42 N43 C47 -2(2)
C35 N31 C31 C32 -2(3)
N31 C31 C32 C33 -1(3)
C31 C32 C33 C34 5(4)
C32 C33 C34 C35 -5(4)
C31 N31 C35 C34 2(3)
C31 N31 C35 C36 -177.8(18)
C33 C34 C35 N31 1(4)
C33 C34 C35 C36 -179(2)
N33 N32 C36 N34 3(2)
N33 N32 C36 C35 -174.7(16)
C37 N34 C36 N32 -3(2)
C38 N34 C36 N32 -172.3(17)
C37 N34 C36 C35 174.8(17)
C38 N34 C36 C35 5(3)
N31 C35 C36 N32 -152(2)
C34 C35 C36 N32 28(3)
N31 C35 C36 N34 31(3)
C34 C35 C36 N34 -149(2)
N32 N33 C37 N34 1(2)
N32 N33 C37 S21 176.3(15)
C36 N34 C37 N33 1(2)
C38 N34 C37 N33 171.7(16)
C36 N34 C37 S21 -174.6(16)
C38 N34 C37 S21 -4(3)
Hg2 S21 C37 N33 117.8(19)
Hg2 S21 C37 N34 -67(2)
C45 N41 C41 C42 -2(3)
N41 C41 C42 C43 0(4)
C41 C42 C43 C44 -1(4)
C42 C43 C44 C45 3(4)
C43 C44 C45 N41 -5(4)
C43 C44 C45 C46 178(2)
C41 N41 C45 C44 5(3)
C41 N41 C45 C46 -178.3(18)
N43 N42 C46 N44 2(2)
N43 N42 C46 C45 -179.8(17)
C47 N44 C46 N42 -2(2)
C48 N44 C46 N42 177.8(19)
C47 N44 C46 C45 -179.9(19)
C48 N44 C46 C45 0(3)
C44 C45 C46 N42 -13(3)
N41 C45 C46 N42 169.9(19)
C44 C45 C46 N44 165(2)
N41 C45 C46 N44 -12(3)
N42 N43 C47 N44 1(2)
N42 N43 C47 S22 -174.4(15)
C46 N44 C47 N43 1(2)
C48 N44 C47 N43 -178.9(18)
C46 N44 C47 S22 175.6(15)
C48 N44 C47 S22 -4(3)
Hg2 S22 C47 N43 -113.8(17)
Hg2 S22 C47 N44 72.2(18)
